data_4110708
loop_
_publ_author_name
'Robert Butterick'
'Bhaskar M. Ramachandran'
'Patrick J. Carroll'
'Larry G. Sneddon'

_publ_section_title
;
 Chemistry of Mangana- and Rhenatricarbadecaboranyl Tricarbonyl Complexes:
 Evidence for an Associative Mechanism of Ligand Substitution Involving an
 \h6-\h4 Cage-Slippage Process Analagous to \h5-\h3-Cyclopentadienyl
 Ring-Slippage
;
_journal_name_full 'Journal of the American Chemical Society'
_journal_page_first 8626
_journal_page_last 8637
_journal_paper_doi 10.1021/ja062201u
_journal_volume 128
_journal_year 2006
_chemical_formula_sum 'C16 H32 B7 O P2 Re'
_chemical_formula_weight 564.23
_space_group_IT_number 61
_symmetry_cell_setting orthorhombic
_symmetry_Int_Tables_number 61
_symmetry_space_group_name_Hall '-P 2ac 2ab'
_symmetry_space_group_name_H-M 'P b c a'
_atom_sites_solution_hydrogens geom
_atom_sites_solution_primary direct
_audit_creation_method SHELXL-97
_cell_angle_alpha 90.00
_cell_angle_beta 90.00
_cell_angle_gamma 90.00
_cell_formula_units_Z 8
_cell_length_a 11.1322(7)
_cell_length_b 17.1778(12)
_cell_length_c 24.5691(18)
_cell_measurement_temperature 143(1)
_cell_volume 4698.3(6)
_computing_data_collection 'CrystalClear (Rigaku, 1999)'
_computing_data_reduction 'CrystalClear (Rigaku, 1999)'
_computing_structure_refinement 'SHELXL-97 (Sheldrick, 1997)'
_computing_structure_solution 'SIR97 (Altomare, 1999)'
_diffrn_ambient_temperature 143(1)
_diffrn_measured_fraction_theta_full 0.988
_diffrn_measured_fraction_theta_max 0.988
_diffrn_measurement_device 'CCD Area Detector'
_diffrn_measurement_device_type 'Rigaku Mercury'
_diffrn_measurement_method 'phi and omega rotations'
_diffrn_radiation_monochromator graphite
_diffrn_radiation_source 'rotating anode'
_diffrn_radiation_type MoK\a
_diffrn_radiation_wavelength 0.71069
_diffrn_reflns_av_R_equivalents 0.0344
_diffrn_reflns_av_sigmaI/netI 0.0633
_diffrn_reflns_limit_h_max 11
_diffrn_reflns_limit_h_min -14
_diffrn_reflns_limit_k_max 20
_diffrn_reflns_limit_k_min -22
_diffrn_reflns_limit_l_max 25
_diffrn_reflns_limit_l_min -31
_diffrn_reflns_number 22896
_diffrn_reflns_theta_full 27.47
_diffrn_reflns_theta_max 27.47
_diffrn_reflns_theta_min 2.74
_exptl_absorpt_coefficient_mu 5.313
_exptl_absorpt_correction_T_max 1.0000
_exptl_absorpt_correction_T_min 0.6056
_exptl_absorpt_correction_type multi-scan
_exptl_crystal_density_diffrn 1.595
_exptl_crystal_F_000 2208
_exptl_crystal_size_max 0.45
_exptl_crystal_size_mid 0.08
_exptl_crystal_size_min 0.03
_refine_diff_density_max 2.298
_refine_diff_density_min -0.997
_refine_diff_density_rms 0.121
_refine_ls_extinction_method none
_refine_ls_goodness_of_fit_ref 0.841
_refine_ls_hydrogen_treatment constr
_refine_ls_matrix_type full
_refine_ls_number_parameters 251
_refine_ls_number_reflns 5317
_refine_ls_number_restraints 0
_refine_ls_restrained_S_all 0.841
_refine_ls_R_factor_all 0.0571
_refine_ls_R_factor_gt 0.0273
_refine_ls_shift/su_max 0.002
_refine_ls_shift/su_mean 0.000
_refine_ls_structure_factor_coef Fsqd
_refine_ls_weighting_details 'calc w=1/[\s^2^(Fo^2^)+(0.0124P)^2^+0.0000P] where P=(Fo^2^+2Fc^2^)/3'
_refine_ls_weighting_scheme calc
_refine_ls_wR_factor_gt 0.0455
_refine_ls_wR_factor_ref 0.0517
_reflns_number_gt 3156
_reflns_number_total 5317
_reflns_threshold_expression >2sigma(I)
_cod_data_source_file ja062201usi20060330_051422.cif
_cod_data_source_block shelxl
_cod_original_sg_symbol_H-M 'P b c a '
_cod_database_code 4110708

loop_
_symmetry_equiv_pos_as_xyz
'x, y, z'
'-x+1/2, y+1/2, z'
'x, -y+1/2, z+1/2'
'-x+1/2, -y, z+1/2'
'-x, -y, -z'
'x-1/2, -y-1/2, -z'
'-x, y-1/2, -z-1/2'
'x-1/2, y, -z-1/2'

loop_
_atom_site_label
_atom_site_type_symbol
_atom_site_fract_x
_atom_site_fract_y
_atom_site_fract_z
_atom_site_U_iso_or_equiv
_atom_site_adp_type
_atom_site_occupancy
_atom_site_symmetry_multiplicity
_atom_site_calc_flag
_atom_site_refinement_flags
Re1 Re 0.505041(16) 0.347151(8) 0.374831(8) 0.01691(5) Uani 1 1 d .
C2 C 0.4274(4) 0.4595(2) 0.3727(2) 0.0228(11) Uani 1 1 d .
C3 C 0.6901(4) 0.3742(3) 0.3500(3) 0.0362(15) Uani 1 1 d .
H3 H 0.7491 0.3229 0.3484 0.045 Uiso 1 1 calc R
C4 C 0.4779(4) 0.4557(2) 0.3137(2) 0.0328(13) Uani 1 1 d .
H4 H 0.4127 0.4521 0.2802 0.041 Uiso 1 1 calc R
B5 B 0.5345(4) 0.4774(3) 0.4122(3) 0.0246(14) Uani 1 1 d .
H5 H 0.5135 0.4901 0.4551 0.031 Uiso 1 1 calc R
B6 B 0.6775(5) 0.4292(3) 0.4019(3) 0.0339(16) Uani 1 1 d .
H6 H 0.7304 0.4158 0.4386 0.042 Uiso 1 1 calc R
B7 B 0.6191(5) 0.4066(3) 0.2999(3) 0.0358(16) Uani 1 1 d .
H7 H 0.6279 0.3767 0.2605 0.045 Uiso 1 1 calc R
B8 B 0.5043(6) 0.5393(3) 0.3555(3) 0.0409(17) Uani 1 1 d .
H8 H 0.4650 0.5980 0.3540 0.051 Uiso 1 1 calc R
B9 B 0.7314(5) 0.4639(3) 0.3358(3) 0.0401(18) Uani 1 1 d .
H9 H 0.8228 0.4801 0.3231 0.050 Uiso 1 1 calc R
B10 B 0.6121(5) 0.5111(3) 0.3072(3) 0.0420(19) Uani 1 1 d .
H10 H 0.6295 0.5497 0.2724 0.052 Uiso 1 1 calc R
B11 B 0.6509(5) 0.5268(3) 0.3777(3) 0.0388(18) Uani 1 1 d .
H11 H 0.6975 0.5770 0.3957 0.048 Uiso 1 1 calc R
C12 C 0.2968(4) 0.4711(2) 0.3857(2) 0.0225(12) Uani 1 1 d .
C13 C 0.2593(4) 0.4858(2) 0.4388(2) 0.0309(13) Uani 1 1 d .
H13 H 0.3159 0.4928 0.4662 0.041 Uiso 1 1 calc R
C14 C 0.1383(4) 0.4900(2) 0.4510(3) 0.0350(14) Uani 1 1 d .
H14 H 0.1136 0.5003 0.4865 0.047 Uiso 1 1 calc R
C15 C 0.0541(4) 0.4788(3) 0.4105(3) 0.0344(14) Uani 1 1 d .
H15 H -0.0274 0.4803 0.4187 0.046 Uiso 1 1 calc R
C16 C 0.0916(4) 0.4654(3) 0.3573(3) 0.0418(15) Uani 1 1 d .
H16 H 0.0345 0.4592 0.3300 0.056 Uiso 1 1 calc R
C17 C 0.2117(4) 0.4612(3) 0.3444(2) 0.0328(13) Uani 1 1 d .
H17 H 0.2359 0.4519 0.3088 0.044 Uiso 1 1 calc R
P18 P 0.57284(12) 0.27082(7) 0.44944(6) 0.0284(3) Uani 1 1 d .
P22 P 0.47788(11) 0.24124(6) 0.31367(6) 0.0270(3) Uani 1 1 d .
C19 C 0.5592(4) 0.3205(2) 0.5141(2) 0.0333(13) Uani 1 1 d .
H19A H 0.4773 0.3361 0.5195 0.050 Uiso 1 1 calc R
H19B H 0.6101 0.3656 0.5142 0.050 Uiso 1 1 calc R
H19C H 0.5830 0.2860 0.5429 0.050 Uiso 1 1 calc R
C20 C 0.7298(4) 0.2406(3) 0.4491(3) 0.0462(17) Uani 1 1 d .
H20A H 0.7805 0.2858 0.4509 0.069 Uiso 1 1 calc R
H20B H 0.7465 0.2125 0.4162 0.069 Uiso 1 1 calc R
H20C H 0.7451 0.2077 0.4799 0.069 Uiso 1 1 calc R
C21 C 0.4998(5) 0.1786(2) 0.4640(2) 0.0474(15) Uani 1 1 d .
H21A H 0.5281 0.1589 0.4982 0.071 Uiso 1 1 calc R
H21B H 0.5182 0.1420 0.4357 0.071 Uiso 1 1 calc R
H21C H 0.4144 0.1862 0.4657 0.071 Uiso 1 1 calc R
C23 C 0.6073(5) 0.1794(3) 0.2994(3) 0.064(2) Uani 1 1 d .
H23A H 0.5875 0.1435 0.2709 0.096 Uiso 1 1 calc R
H23B H 0.6288 0.1511 0.3316 0.096 Uiso 1 1 calc R
H23C H 0.6738 0.2112 0.2882 0.096 Uiso 1 1 calc R
C24 C 0.3586(5) 0.1714(3) 0.3285(3) 0.0538(18) Uani 1 1 d .
H24A H 0.2823 0.1974 0.3276 0.081 Uiso 1 1 calc R
H24B H 0.3713 0.1494 0.3640 0.081 Uiso 1 1 calc R
H24C H 0.3596 0.1307 0.3017 0.081 Uiso 1 1 calc R
C25 C 0.4323(5) 0.2687(3) 0.2456(3) 0.0541(17) Uani 1 1 d .
H25A H 0.4969 0.2957 0.2279 0.081 Uiso 1 1 calc R
H25B H 0.3633 0.3021 0.2476 0.081 Uiso 1 1 calc R
H25C H 0.4125 0.2228 0.2252 0.081 Uiso 1 1 calc R
C26 C 0.3503(4) 0.3136(2) 0.4004(2) 0.0268(13) Uani 1 1 d .
O27 O 0.2588(3) 0.29178(18) 0.41604(16) 0.0390(10) Uani 1 1 d .

loop_
_atom_site_aniso_label
_atom_site_aniso_U_11
_atom_site_aniso_U_22
_atom_site_aniso_U_33
_atom_site_aniso_U_23
_atom_site_aniso_U_13
_atom_site_aniso_U_12
Re1 0.01690(8) 0.01575(8) 0.01809(10) -0.00001(8) -0.00134(9) 0.00059(8)
C2 0.022(2) 0.0165(19) 0.030(3) 0.002(2) -0.003(2) -0.0005(17)
C3 0.014(2) 0.040(3) 0.055(5) -0.002(3) 0.011(3) -0.002(2)
C4 0.021(3) 0.033(2) 0.044(4) 0.014(2) 0.001(3) -0.001(2)
B5 0.017(3) 0.021(2) 0.036(4) -0.010(2) -0.003(3) -0.0033(19)
B6 0.016(3) 0.047(3) 0.039(5) 0.006(3) -0.006(3) -0.007(2)
B7 0.036(4) 0.038(3) 0.033(5) -0.005(3) 0.015(3) -0.010(3)
B8 0.031(3) 0.022(2) 0.069(6) 0.008(3) -0.005(4) -0.006(3)
B9 0.023(3) 0.047(3) 0.049(5) 0.004(3) 0.003(3) -0.016(3)
B10 0.044(4) 0.038(3) 0.044(6) 0.014(3) 0.002(4) -0.018(3)
B11 0.034(3) 0.027(3) 0.055(6) 0.000(3) -0.005(4) -0.016(2)
C12 0.026(3) 0.019(2) 0.022(4) 0.000(2) 0.000(2) 0.0037(18)
C13 0.033(3) 0.032(2) 0.028(4) -0.001(3) 0.002(3) -0.004(2)
C14 0.037(3) 0.034(3) 0.034(4) -0.006(3) 0.010(3) 0.002(2)
C15 0.025(3) 0.037(3) 0.041(4) -0.008(3) 0.008(3) 0.007(2)
C16 0.021(3) 0.063(3) 0.040(5) -0.007(3) -0.009(3) 0.011(2)
C17 0.024(3) 0.051(3) 0.023(4) -0.006(3) -0.001(2) 0.013(2)
P18 0.0349(8) 0.0237(6) 0.0267(9) 0.0012(6) -0.0050(7) 0.0097(5)
P22 0.0306(8) 0.0244(6) 0.0258(9) -0.0067(5) -0.0030(7) 0.0019(5)
C19 0.045(3) 0.034(3) 0.022(4) 0.002(2) -0.003(3) 0.012(2)
C20 0.040(3) 0.056(3) 0.043(5) -0.002(3) -0.009(3) 0.025(3)
C21 0.078(4) 0.022(2) 0.043(4) 0.009(2) -0.010(4) -0.003(3)
C23 0.046(4) 0.052(3) 0.093(7) -0.040(4) -0.006(4) 0.023(3)
C24 0.067(4) 0.041(3) 0.054(5) -0.016(3) 0.000(4) -0.025(3)
C25 0.068(4) 0.054(3) 0.041(5) -0.005(3) -0.018(4) -0.010(3)
C26 0.028(3) 0.021(2) 0.032(4) -0.001(2) 0.002(2) 0.001(2)
O27 0.030(2) 0.0398(19) 0.048(3) 0.0088(19) 0.012(2) -0.0089(15)

loop_
_atom_type_symbol
_atom_type_description
_atom_type_scat_dispersion_real
_atom_type_scat_dispersion_imag
_atom_type_scat_source
C C 0.0033 0.0016 'International Tables Vol C Tables 4.2.6.8 and 6.1.1.4'
H H 0.0000 0.0000 'International Tables Vol C Tables 4.2.6.8 and 6.1.1.4'
O O 0.0106 0.0060 'International Tables Vol C Tables 4.2.6.8 and 6.1.1.4'
B B 0.0013 0.0007 'International Tables Vol C Tables 4.2.6.8 and 6.1.1.4'
P P 0.1023 0.0942 'International Tables Vol C Tables 4.2.6.8 and 6.1.1.4'
Re Re -1.0185 7.2310 'International Tables Vol C Tables 4.2.6.8 and 6.1.1.4'

loop_
_geom_angle_atom_site_label_1
_geom_angle_atom_site_label_2
_geom_angle_atom_site_label_3
_geom_angle
C26 Re1 C2 85.15(17)
C26 Re1 C3 173.72(19)
C2 Re1 C3 100.56(17)
C26 Re1 P18 82.36(16)
C2 Re1 P18 130.73(16)
C3 Re1 P18 91.88(16)
C26 Re1 P22 82.13(15)
C2 Re1 P22 129.03(14)
C3 Re1 P22 96.07(15)
P18 Re1 P22 96.07(5)
C26 Re1 C4 108.85(17)
C2 Re1 C4 39.48(18)
C3 Re1 C4 77.37(18)
P18 Re1 C4 161.07(13)
P22 Re1 C4 100.49(13)
C26 Re1 B5 105.80(18)
C2 Re1 B5 39.48(17)
C3 Re1 B5 77.57(18)
P18 Re1 B5 99.95(15)
P22 Re1 B5 162.91(16)
C4 Re1 B5 62.8(2)
C26 Re1 B7 146.3(2)
C2 Re1 B7 79.23(19)
C3 Re1 B7 38.8(2)
P18 Re1 B7 130.01(16)
P22 Re1 B7 84.86(15)
C4 Re1 B7 43.74(18)
B5 Re1 B7 80.3(2)
C26 Re1 B6 141.2(2)
C2 Re1 B6 78.71(17)
C3 Re1 B6 39.3(2)
P18 Re1 B6 81.98(16)
P22 Re1 B6 134.79(15)
C4 Re1 B6 79.86(19)
B5 Re1 B6 43.28(17)
B7 Re1 B6 64.1(2)
C12 C2 C4 123.6(4)
C12 C2 B5 125.3(5)
C4 C2 B5 108.1(4)
C12 C2 B8 116.1(4)
C4 C2 B8 67.3(3)
B5 C2 B8 66.8(3)
C12 C2 Re1 120.8(3)
C4 C2 Re1 80.7(2)
B5 C2 Re1 81.5(2)
B8 C2 Re1 123.1(3)
B7 C3 B6 112.0(4)
B7 C3 B9 69.0(4)
B6 C3 B9 68.8(4)
B7 C3 Re1 79.7(3)
B6 C3 Re1 79.7(3)
B9 C3 Re1 121.3(3)
C2 C4 B10 111.4(4)
C2 C4 B8 59.5(3)
B10 C4 B8 59.0(3)
C2 C4 B7 120.4(4)
B10 C4 B7 60.3(3)
B8 C4 B7 109.8(4)
C2 C4 Re1 59.8(2)
B10 C4 Re1 111.3(3)
B8 C4 Re1 104.0(3)
B7 C4 Re1 69.5(2)
C2 B5 B11 110.8(5)
C2 B5 B8 59.4(3)
B11 B5 B8 58.5(4)
C2 B5 B6 119.4(4)
B11 B5 B6 60.5(3)
B8 B5 B6 109.2(4)
C2 B5 Re1 59.0(2)
B11 B5 Re1 111.0(3)
B8 B5 Re1 103.1(3)
B6 B5 Re1 69.3(2)
C3 B6 B11 107.6(5)
C3 B6 B5 117.4(4)
B11 B6 B5 58.5(3)
C3 B6 B9 57.0(4)
B11 B6 B9 57.2(4)
B5 B6 B9 105.3(4)
C3 B6 Re1 61.0(2)
B11 B6 Re1 108.3(3)
B5 B6 Re1 67.4(2)
B9 B6 Re1 101.6(4)
C3 B7 B10 107.2(5)
C3 B7 C4 117.0(5)
B10 B7 C4 58.8(3)
C3 B7 B9 57.6(4)
B10 B7 B9 56.2(3)
C4 B7 B9 104.6(4)
C3 B7 Re1 61.5(3)
B10 B7 Re1 108.4(4)
C4 B7 Re1 66.8(2)
B9 B7 Re1 102.5(4)
C2 B8 B11 107.5(4)
C2 B8 B10 107.1(4)
B11 B8 B10 62.3(4)
C2 B8 B5 53.9(3)
B11 B8 B5 60.2(3)
B10 B8 B5 103.6(4)
C2 B8 C4 53.3(3)
B11 B8 C4 103.6(4)
B10 B8 C4 60.2(3)
B5 B8 C4 90.1(3)
C3 B9 B10 108.3(4)
C3 B9 B11 108.2(5)
B10 B9 B11 63.1(4)
C3 B9 B7 53.5(3)
B10 B9 B7 61.5(3)
B11 B9 B7 105.6(4)
C3 B9 B6 54.2(3)
B10 B9 B6 105.3(4)
B11 B9 B6 60.6(4)
B7 B9 B6 91.7(4)
B9 B10 B8 112.6(6)
B9 B10 C4 111.3(4)
B8 B10 C4 60.9(3)
B9 B10 B7 62.3(4)
B8 B10 B7 111.8(4)
C4 B10 B7 60.9(3)
B9 B10 B11 59.3(4)
B8 B10 B11 58.3(4)
C4 B10 B11 101.3(4)
B7 B10 B11 103.6(5)
B8 B11 B9 112.0(5)
B8 B11 B5 61.3(3)
B9 B11 B5 111.3(4)
B8 B11 B6 111.9(4)
B9 B11 B6 62.2(4)
B5 B11 B6 61.0(3)
B8 B11 B10 59.4(4)
B9 B11 B10 57.5(4)
B5 B11 B10 102.3(4)
B6 B11 B10 102.5(4)
C13 C12 C17 119.8(5)
C13 C12 C2 120.9(5)
C17 C12 C2 119.1(5)
C14 C13 C12 120.4(5)
C15 C14 C13 119.8(6)
C14 C15 C16 119.8(5)
C17 C16 C15 121.1(5)
C16 C17 C12 119.1(5)
C19 P18 C21 101.6(3)
C19 P18 C20 102.7(3)
C21 P18 C20 100.5(2)
C19 P18 Re1 112.98(15)
C21 P18 Re1 119.4(2)
C20 P18 Re1 117.2(2)
C25 P22 C23 101.3(3)
C25 P22 C24 98.7(3)
C23 P22 C24 103.3(3)
C25 P22 Re1 114.85(18)
C23 P22 Re1 117.8(2)
C24 P22 Re1 117.9(2)
O27 C26 Re1 178.4(4)

loop_
_geom_bond_atom_site_label_1
_geom_bond_atom_site_label_2
_geom_bond_distance
Re1 C26 1.922(5)
Re1 C2 2.115(4)
Re1 C3 2.197(4)
Re1 P18 2.3768(14)
Re1 P22 2.3790(13)
Re1 C4 2.414(5)
Re1 B5 2.441(5)
Re1 B7 2.459(6)
Re1 B6 2.473(5)
C2 C12 1.501(6)
C2 C4 1.555(7)
C2 B5 1.569(7)
C2 B8 1.671(6)
C3 B7 1.566(9)
C3 B6 1.593(8)
C3 B9 1.645(7)
C4 B10 1.777(7)
C4 B8 1.790(7)
C4 B7 1.816(7)
B5 B11 1.766(8)
B5 B8 1.785(9)
B5 B6 1.813(7)
B6 B11 1.803(8)
B6 B9 1.830(10)
B7 B10 1.805(8)
B7 B9 1.819(9)
B8 B11 1.734(9)
B8 B10 1.755(10)
B9 B10 1.707(9)
B9 B11 1.740(9)
B10 B11 1.805(11)
C12 C13 1.394(7)
C12 C17 1.397(7)
C13 C14 1.382(6)
C14 C15 1.381(8)
C15 C16 1.391(8)
C16 C17 1.376(6)
P18 C19 1.809(5)
P18 C21 1.816(4)
P18 C20 1.823(5)
P22 C25 1.810(6)
P22 C23 1.824(5)
P22 C24 1.826(5)
C26 O27 1.151(5)
